data_7044837
loop_
_publ_author_name
'Kosnik, Stephanie C.'
'Nascimento, Maxemilian C.'
'Binder, Justin Frank'
'Macdonald, Charles L. B.'

_publ_section_title
;
 Accessing Multimetallic Complexes with a Phosphorus(I) Zwitterion
;
_journal_name_full 'Dalton Transactions'
_journal_paper_doi 10.1039/C7DT03844E
_journal_year 2017
_chemical_formula_moiety 'C41 H31 Mn2 O8 P3, 0.5(C4 H10 O)'
_chemical_formula_sum 'C43 H36 Mn2 O8.5 P3'
_chemical_formula_weight 891.51
_space_group_crystal_system triclinic
_space_group_IT_number 2
_space_group_name_Hall '-P 1'
_space_group_name_H-M_alt 'P -1'
_symmetry_space_group_name_Hall '-P 1'
_symmetry_space_group_name_H-M 'P -1'
_atom_sites_solution_hydrogens geom
_audit_creation_method SHELXL-2017/1
_audit_update_record
;
2017-10-06 deposited with the CCDC.
2017-11-22 downloaded from the CCDC.
;
_cell_angle_alpha 105.480(2)
_cell_angle_beta 93.283(2)
_cell_angle_gamma 99.354(2)
_cell_formula_units_Z 2
_cell_length_a 11.1044(6)
_cell_length_b 11.8694(7)
_cell_length_c 16.9388(10)
_cell_measurement_reflns_used 9859
_cell_measurement_temperature 170(2)
_cell_measurement_theta_max 32.38
_cell_measurement_theta_min 2.80
_cell_volume 2111.1(2)
_computing_cell_refinement 'Bruker SAINT'
_computing_data_collection 'Bruker APEX2'
_computing_data_reduction 'Bruker SAINT'
_computing_molecular_graphics 'Bruker SHELXTL'
_computing_publication_material 'Bruker SHELXTL'
_computing_structure_refinement 'SHELXL-2017/1 (Sheldrick, 2017)'
_computing_structure_solution 'SHELXS-97 (Sheldrick 2008)'
_diffrn_ambient_temperature 170(2)
_diffrn_measured_fraction_theta_full 0.999
_diffrn_measured_fraction_theta_max 0.997
_diffrn_measurement_device_type 'Bruker APEX-II CCD'
_diffrn_measurement_method '\f and \w scans'
_diffrn_radiation_type MoK\a
_diffrn_radiation_wavelength 0.71073
_diffrn_reflns_av_R_equivalents 0.0447
_diffrn_reflns_av_unetI/netI 0.0328
_diffrn_reflns_Laue_measured_fraction_full 0.999
_diffrn_reflns_Laue_measured_fraction_max 0.997
_diffrn_reflns_limit_h_max 16
_diffrn_reflns_limit_h_min -16
_diffrn_reflns_limit_k_max 17
_diffrn_reflns_limit_k_min -17
_diffrn_reflns_limit_l_max 25
_diffrn_reflns_limit_l_min -25
_diffrn_reflns_number 129291
_diffrn_reflns_point_group_measured_fraction_full 0.999
_diffrn_reflns_point_group_measured_fraction_max 0.997
_diffrn_reflns_theta_full 25.242
_diffrn_reflns_theta_max 32.647
_diffrn_reflns_theta_min 2.799
_exptl_absorpt_coefficient_mu 0.764
_exptl_absorpt_correction_T_max 0.866
_exptl_absorpt_correction_T_min 0.796
_exptl_absorpt_correction_type multi-scan
_exptl_absorpt_process_details 'SADABS; Bruker, 2016'
_exptl_crystal_colour red
_exptl_crystal_density_diffrn 1.403
_exptl_crystal_description Block
_exptl_crystal_F_000 914
_exptl_crystal_size_max 0.510
_exptl_crystal_size_mid 0.269
_exptl_crystal_size_min 0.189
_refine_diff_density_max 1.197
_refine_diff_density_min -0.655
_refine_diff_density_rms 0.084
_refine_ls_extinction_method none
_refine_ls_goodness_of_fit_ref 1.095
_refine_ls_hydrogen_treatment constr
_refine_ls_matrix_type full
_refine_ls_number_parameters 537
_refine_ls_number_reflns 15412
_refine_ls_number_restraints 48
_refine_ls_restrained_S_all 1.095
_refine_ls_R_factor_all 0.0807
_refine_ls_R_factor_gt 0.0445
_refine_ls_shift/su_max 0.001
_refine_ls_shift/su_mean 0.000
_refine_ls_structure_factor_coef Fsqd
_refine_ls_weighting_details 'w=1/[\s^2^(Fo^2^)+(0.0428P)^2^+2.3856P] where P=(Fo^2^+2Fc^2^)/3'
_refine_ls_weighting_scheme calc
_refine_ls_wR_factor_gt 0.0997
_refine_ls_wR_factor_ref 0.1232
_reflns_Friedel_coverage 0.000
_reflns_number_gt 11085
_reflns_number_total 15412
_reflns_threshold_expression 'I > 2\s(I)'
_cod_data_source_file c7dt03844e2.cif
_cod_data_source_block p-1
_cod_original_formula_sum 'C43 H36 Mn2 O8.50 P3'
_cod_database_code 7044837
_shelx_shelxl_version_number 2017/1
_shelx_space_group_comment
;
The symmetry employed for this shelxl refinement is uniquely defined
by the following loop, which should always be used as a source of
symmetry information in preference to the above space-group names.
They are only intended as comments.
;
_shelx_estimated_absorpt_t_min 0.697
_shelx_estimated_absorpt_t_max 0.869

loop_
_space_group_symop_operation_xyz
'x, y, z'
'-x, -y, -z'

loop_
_atom_site_label
_atom_site_type_symbol
_atom_site_fract_x
_atom_site_fract_y
_atom_site_fract_z
_atom_site_U_iso_or_equiv
_atom_site_adp_type
_atom_site_occupancy
_atom_site_site_symmetry_order
_atom_site_calc_flag
_atom_site_refinement_flags_posn
_atom_site_refinement_flags_adp
_atom_site_refinement_flags_occupancy
_atom_site_disorder_assembly
_atom_site_disorder_group
O71_1 O 0.5571(17) 0.9977(13) -0.0126(8) 0.106(3) Uani 0.5 1 d D U P A -1
C71_1 C 0.7574(15) 1.1010(9) -0.0015(6) 0.132(4) Uani 0.5 1 d D U P A -1
H71A_1 H 0.785567 1.025294 -0.007770 0.197 Uiso 0.5 1 calc R U P A -1
H71B_1 H 0.820346 1.166111 0.032721 0.197 Uiso 0.5 1 calc R U P A -1
H71C_1 H 0.742517 1.113562 -0.055793 0.197 Uiso 0.5 1 calc R U P A -1
C72_1 C 0.642(2) 1.0980(14) 0.0385(7) 0.121(4) Uani 0.5 1 d D U P A -1
H72A_1 H 0.656599 1.089112 0.094583 0.146 Uiso 0.5 1 calc R U P A -1
H72B_1 H 0.610187 1.172248 0.042713 0.146 Uiso 0.5 1 calc R U P A -1
C73_1 C 0.446(3) 0.988(3) 0.0258(16) 0.143(8) Uani 0.5 1 d D U P A -1
H73A_1 H 0.415918 1.064069 0.039229 0.172 Uiso 0.5 1 calc R U P A -1
H73B_1 H 0.458336 0.963993 0.077042 0.172 Uiso 0.5 1 calc R U P A -1
C74_1 C 0.358(2) 0.893(2) -0.0372(15) 0.179(9) Uani 0.5 1 d D U P A -1
H74A_1 H 0.347474 0.918491 -0.087410 0.268 Uiso 0.5 1 calc R U P A -1
H74B_1 H 0.278282 0.880721 -0.015515 0.268 Uiso 0.5 1 calc R U P A -1
H74C_1 H 0.389850 0.819068 -0.050003 0.268 Uiso 0.5 1 calc R U P A -1
P1 P 0.53089(4) 0.68797(4) 0.32788(3) 0.01782(9) Uani 1 1 d . . . . .
P2 P 0.68710(4) 0.51780(4) 0.22325(3) 0.01677(9) Uani 1 1 d . . . . .
P3 P 0.70975(4) 0.71539(4) 0.27553(3) 0.01727(9) Uani 1 1 d . . . . .
C1 C 0.45821(16) 0.55067(16) 0.26376(11) 0.0201(3) Uani 1 1 d . . . . .
C2 C 0.33568(17) 0.49065(17) 0.25077(12) 0.0237(4) Uani 1 1 d . . . . .
H2 H 0.268197 0.521996 0.274118 0.028 Uiso 1 1 calc R U . . .
C3 C 0.33004(16) 0.37642(16) 0.19738(11) 0.0201(3) Uani 1 1 d . . . . .
C4 C 0.44910(16) 0.36517(16) 0.17650(11) 0.0209(3) Uani 1 1 d . . . . .
H4 H 0.471498 0.296911 0.140997 0.025 Uiso 1 1 calc R U . . .
C5 C 0.52922(15) 0.47203(16) 0.21707(11) 0.0189(3) Uani 1 1 d . . . . .
C11 C 0.44234(17) 0.79902(17) 0.32059(12) 0.0228(3) Uani 1 1 d . . . . .
C12 C 0.3801(2) 0.7881(2) 0.24429(15) 0.0328(4) Uani 1 1 d . . . . .
H12 H 0.384710 0.723175 0.198210 0.039 Uiso 1 1 calc R U . . .
C13 C 0.3114(2) 0.8729(3) 0.23618(19) 0.0463(6) Uani 1 1 d . . . . .
H13 H 0.268710 0.866315 0.184445 0.056 Uiso 1 1 calc R U . . .
C14 C 0.3052(3) 0.9673(3) 0.3040(2) 0.0516(7) Uani 1 1 d . . . . .
H14 H 0.257314 1.024786 0.298530 0.062 Uiso 1 1 calc R U . . .
C15 C 0.3672(3) 0.9786(2) 0.37886(19) 0.0482(7) Uani 1 1 d . . . . .
H15 H 0.363180 1.044391 0.424502 0.058 Uiso 1 1 calc R U . . .
C16 C 0.4361(2) 0.8942(2) 0.38824(15) 0.0350(5) Uani 1 1 d . . . . .
H16 H 0.478426 0.901405 0.440216 0.042 Uiso 1 1 calc R U . . .
C21 C 0.54744(19) 0.68724(17) 0.43470(11) 0.0251(4) Uani 1 1 d . . . . .
C22 C 0.6606(2) 0.6968(2) 0.47783(13) 0.0352(5) Uani 1 1 d . . . . .
H22 H 0.734067 0.711005 0.453090 0.042 Uiso 1 1 calc R U . . .
C23 C 0.6655(3) 0.6852(3) 0.55795(16) 0.0517(7) Uani 1 1 d . . . . .
H23 H 0.742807 0.692787 0.587903 0.062 Uiso 1 1 calc R U . . .
C24 C 0.5593(3) 0.6629(3) 0.59375(15) 0.0496(7) Uani 1 1 d . . . . .
H24 H 0.563227 0.653952 0.647864 0.060 Uiso 1 1 calc R U . . .
C25 C 0.4482(3) 0.6537(4) 0.55126(19) 0.0627(9) Uani 1 1 d . . . . .
H25 H 0.374945 0.638609 0.576089 0.075 Uiso 1 1 calc R U . . .
C26 C 0.4414(3) 0.6664(3) 0.47165(17) 0.0530(8) Uani 1 1 d . . . . .
H26 H 0.363737 0.660680 0.442762 0.064 Uiso 1 1 calc R U . . .
C31 C 0.73758(16) 0.47737(16) 0.12212(11) 0.0195(3) Uani 1 1 d . . . . .
C32 C 0.66424(17) 0.48891(17) 0.05590(11) 0.0235(3) Uani 1 1 d . . . . .
H32 H 0.588826 0.516025 0.064469 0.028 Uiso 1 1 calc R U . . .
C33 C 0.7024(2) 0.4604(2) -0.02268(12) 0.0305(4) Uani 1 1 d . . . . .
H33 H 0.653746 0.469369 -0.067799 0.037 Uiso 1 1 calc R U . . .
C34 C 0.8113(2) 0.4190(2) -0.03509(13) 0.0356(5) Uani 1 1 d . . . . .
H34 H 0.836925 0.399085 -0.088848 0.043 Uiso 1 1 calc R U . . .
C35 C 0.8831(2) 0.4066(2) 0.03043(14) 0.0364(5) Uani 1 1 d . . . . .
H35 H 0.957317 0.377461 0.021296 0.044 Uiso 1 1 calc R U . . .
C36 C 0.84730(18) 0.4366(2) 0.10969(13) 0.0285(4) Uani 1 1 d . . . . .
H36 H 0.897373 0.429237 0.154762 0.034 Uiso 1 1 calc R U . . .
C41 C 0.77240(17) 0.45002(17) 0.28633(11) 0.0218(3) Uani 1 1 d . . . . .
C42 C 0.8664(3) 0.5157(2) 0.34594(17) 0.0484(7) Uani 1 1 d . . . . .
H42 H 0.884857 0.599758 0.356844 0.058 Uiso 1 1 calc R U . . .
C43 C 0.9342(3) 0.4592(3) 0.39015(19) 0.0570(8) Uani 1 1 d . . . . .
H43 H 1.001582 0.504182 0.428877 0.068 Uiso 1 1 calc R U . . .
C44 C 0.9033(3) 0.3381(2) 0.37759(18) 0.0489(7) Uani 1 1 d . . . . .
H44 H 0.944582 0.300362 0.410971 0.059 Uiso 1 1 calc R U . . .
C45 C 0.8141(3) 0.2731(2) 0.31765(18) 0.0434(6) Uani 1 1 d . . . . .
H45 H 0.795974 0.189099 0.307208 0.052 Uiso 1 1 calc R U . . .
C46 C 0.7486(2) 0.3276(2) 0.27114(16) 0.0384(5) Uani 1 1 d . . . . .
H46 H 0.687038 0.280535 0.228624 0.046 Uiso 1 1 calc R U . . .
C51 C 0.21629(17) 0.28075(18) 0.16661(13) 0.0261(4) Uani 1 1 d . . . . .
C52 C 0.2328(3) 0.1708(2) 0.19296(18) 0.0444(6) Uani 1 1 d . . . . .
H52A H 0.304089 0.141074 0.169674 0.067 Uiso 1 1 calc R U . . .
H52B H 0.159131 0.109162 0.172976 0.067 Uiso 1 1 calc R U . . .
H52C H 0.245635 0.191497 0.253207 0.067 Uiso 1 1 calc R U . . .
C53 C 0.1041(2) 0.3237(3) 0.2034(3) 0.0835(15) Uani 1 1 d . . . . .
H53A H 0.117053 0.343132 0.263575 0.125 Uiso 1 1 calc R U . . .
H53B H 0.031521 0.260794 0.182908 0.125 Uiso 1 1 calc R U . . .
H53C H 0.091476 0.394663 0.187285 0.125 Uiso 1 1 calc R U . . .
C54 C 0.1949(3) 0.2464(3) 0.07327(18) 0.0643(10) Uani 1 1 d . . . . .
H54A H 0.182990 0.316275 0.055431 0.097 Uiso 1 1 calc R U . . .
H54B H 0.121598 0.184091 0.054274 0.097 Uiso 1 1 calc R U . . .
H54C H 0.266189 0.216814 0.049841 0.097 Uiso 1 1 calc R U . . .
Mn1 Mn 0.73917(3) 0.83289(2) 0.18957(2) 0.01999(6) Uani 1 1 d . . . . .
Mn2 Mn 0.87989(3) 0.84903(3) 0.33819(2) 0.02215(7) Uani 1 1 d . . . . .
C61 C 0.8293(2) 0.9562(2) 0.16225(14) 0.0324(4) Uani 1 1 d . . . . .
O61 O 0.8872(2) 1.03226(18) 0.14417(14) 0.0560(5) Uani 1 1 d . . . . .
C62 C 0.6497(2) 0.94424(18) 0.24251(13) 0.0285(4) Uani 1 1 d . . . . .
O62 O 0.60026(17) 1.02074(15) 0.26858(13) 0.0451(4) Uani 1 1 d . . . . .
C63 C 0.62041(19) 0.77642(19) 0.10400(13) 0.0281(4) Uani 1 1 d . . . . .
O63 O 0.54470(16) 0.74150(17) 0.05015(11) 0.0435(4) Uani 1 1 d . . . . .
C64 C 0.84782(18) 0.74724(18) 0.13397(11) 0.0241(4) Uani 1 1 d . . . . .
O64 O 0.92030(15) 0.70482(16) 0.09720(10) 0.0362(4) Uani 1 1 d . . . . .
C65 C 0.97532(19) 0.9818(2) 0.32562(14) 0.0314(4) Uani 1 1 d . . . . .
O65 O 1.03465(17) 1.06754(16) 0.32027(13) 0.0469(4) Uani 1 1 d . . . . .
C66 C 0.9836(2) 0.7548(2) 0.28389(13) 0.0315(4) Uani 1 1 d . . . . .
O66 O 1.05129(18) 0.69677(19) 0.25523(13) 0.0515(5) Uani 1 1 d . . . . .
C67 C 0.9491(2) 0.8357(2) 0.43279(14) 0.0354(5) Uani 1 1 d . . . . .
O67 O 0.9955(2) 0.8261(2) 0.49248(12) 0.0590(6) Uani 1 1 d . . . . .
C68 C 0.7840(2) 0.94642(19) 0.39824(13) 0.0306(4) Uani 1 1 d . . . . .
O68 O 0.72950(18) 1.00897(18) 0.43827(12) 0.0518(5) Uani 1 1 d . . . . .

loop_
_atom_site_aniso_label
_atom_site_aniso_U_11
_atom_site_aniso_U_22
_atom_site_aniso_U_33
_atom_site_aniso_U_23
_atom_site_aniso_U_13
_atom_site_aniso_U_12
O71_1 0.204(7) 0.064(4) 0.056(4) 0.008(3) -0.004(5) 0.067(5)
C71_1 0.261(13) 0.054(5) 0.065(6) 0.019(4) -0.015(7) -0.006(7)
C72_1 0.242(12) 0.082(7) 0.039(4) -0.003(5) -0.031(6) 0.072(7)
C73_1 0.205(10) 0.113(12) 0.133(18) 0.023(11) 0.024(10) 0.111(8)
C74_1 0.160(11) 0.177(18) 0.19(2) 0.000(14) -0.030(13) 0.121(10)
P1 0.0204(2) 0.01715(19) 0.01624(19) 0.00382(15) 0.00628(15) 0.00447(15)
P2 0.01482(18) 0.01822(19) 0.01612(18) 0.00247(15) 0.00338(14) 0.00312(15)
P3 0.01757(19) 0.01739(19) 0.01533(18) 0.00265(15) 0.00323(15) 0.00162(15)
C1 0.0190(8) 0.0188(8) 0.0220(8) 0.0041(6) 0.0072(6) 0.0030(6)
C2 0.0187(8) 0.0244(9) 0.0297(9) 0.0084(7) 0.0095(7) 0.0046(7)
C3 0.0167(7) 0.0218(8) 0.0223(8) 0.0083(6) 0.0021(6) 0.0012(6)
C4 0.0181(8) 0.0192(8) 0.0226(8) 0.0018(6) 0.0034(6) 0.0014(6)
C5 0.0156(7) 0.0203(8) 0.0195(7) 0.0032(6) 0.0047(6) 0.0019(6)
C11 0.0218(8) 0.0218(8) 0.0275(9) 0.0090(7) 0.0088(7) 0.0059(7)
C12 0.0293(10) 0.0327(11) 0.0381(11) 0.0146(9) 0.0002(9) 0.0042(8)
C13 0.0350(12) 0.0498(15) 0.0631(17) 0.0333(14) -0.0035(12) 0.0071(11)
C14 0.0427(14) 0.0495(16) 0.086(2) 0.0427(16) 0.0269(14) 0.0277(12)
C15 0.0624(17) 0.0360(13) 0.0602(17) 0.0203(12) 0.0315(14) 0.0294(12)
C16 0.0483(13) 0.0293(10) 0.0338(11) 0.0101(9) 0.0179(10) 0.0188(9)
C21 0.0360(10) 0.0238(9) 0.0189(8) 0.0082(7) 0.0107(7) 0.0089(8)
C22 0.0403(12) 0.0437(13) 0.0222(9) 0.0131(9) 0.0019(8) 0.0032(10)
C23 0.0641(18) 0.0650(19) 0.0283(12) 0.0204(12) -0.0012(12) 0.0082(15)
C24 0.081(2) 0.0531(16) 0.0239(10) 0.0203(11) 0.0140(12) 0.0185(14)
C25 0.065(2) 0.100(3) 0.0433(15) 0.0427(17) 0.0325(14) 0.0277(19)
C26 0.0405(14) 0.094(2) 0.0385(13) 0.0362(15) 0.0196(11) 0.0190(14)
C31 0.0177(7) 0.0194(8) 0.0188(7) 0.0010(6) 0.0055(6) 0.0023(6)
C32 0.0213(8) 0.0263(9) 0.0200(8) 0.0032(7) 0.0033(6) 0.0015(7)
C33 0.0321(10) 0.0346(11) 0.0194(8) 0.0041(8) 0.0023(7) -0.0030(8)
C34 0.0371(11) 0.0402(12) 0.0247(9) 0.0018(8) 0.0157(8) 0.0014(9)
C35 0.0322(11) 0.0435(13) 0.0352(11) 0.0063(10) 0.0192(9) 0.0145(9)
C36 0.0218(9) 0.0364(11) 0.0292(9) 0.0084(8) 0.0081(7) 0.0098(8)
C41 0.0226(8) 0.0217(8) 0.0213(8) 0.0058(6) 0.0030(6) 0.0046(7)
C42 0.0658(18) 0.0257(11) 0.0475(14) 0.0110(10) -0.0264(13) 0.0008(11)
C43 0.070(2) 0.0437(15) 0.0501(16) 0.0117(13) -0.0289(15) 0.0064(14)
C44 0.0640(18) 0.0389(13) 0.0483(15) 0.0195(12) -0.0125(13) 0.0162(12)
C45 0.0484(14) 0.0269(11) 0.0575(16) 0.0163(11) -0.0016(12) 0.0093(10)
C46 0.0427(13) 0.0246(10) 0.0443(13) 0.0089(9) -0.0098(10) 0.0027(9)
C51 0.0187(8) 0.0255(9) 0.0334(10) 0.0110(8) 0.0004(7) -0.0016(7)
C52 0.0468(14) 0.0337(12) 0.0513(15) 0.0226(11) -0.0068(11) -0.0098(10)
C53 0.0194(11) 0.0493(18) 0.156(4) -0.011(2) 0.0180(17) -0.0045(11)
C54 0.068(2) 0.068(2) 0.0420(15) 0.0274(14) -0.0263(14) -0.0379(16)
Mn1 0.02028(13) 0.02044(13) 0.01847(12) 0.00571(10) 0.00438(10) 0.00034(10)
Mn2 0.02048(13) 0.02213(14) 0.01986(13) 0.00235(10) 0.00044(10) -0.00086(10)
C61 0.0324(10) 0.0299(10) 0.0359(11) 0.0132(9) 0.0079(9) 0.0006(8)
O61 0.0558(12) 0.0440(11) 0.0717(14) 0.0296(10) 0.0199(10) -0.0077(9)
C62 0.0307(10) 0.0244(9) 0.0315(10) 0.0105(8) 0.0095(8) 0.0015(8)
O62 0.0469(10) 0.0262(8) 0.0654(12) 0.0116(8) 0.0243(9) 0.0116(7)
C63 0.0265(9) 0.0278(10) 0.0292(9) 0.0085(8) 0.0044(8) 0.0016(7)
O63 0.0356(9) 0.0497(11) 0.0390(9) 0.0107(8) -0.0088(7) -0.0025(8)
C64 0.0240(9) 0.0273(9) 0.0205(8) 0.0074(7) 0.0051(7) 0.0010(7)
O64 0.0327(8) 0.0453(9) 0.0326(8) 0.0096(7) 0.0156(6) 0.0108(7)
C65 0.0242(9) 0.0307(10) 0.0381(11) 0.0090(9) 0.0064(8) 0.0016(8)
O65 0.0374(9) 0.0362(9) 0.0650(12) 0.0161(9) 0.0127(9) -0.0047(7)
C66 0.0264(10) 0.0352(11) 0.0285(10) 0.0035(8) -0.0014(8) 0.0035(8)
O66 0.0381(10) 0.0579(12) 0.0551(12) 0.0019(10) 0.0078(9) 0.0213(9)
C67 0.0394(12) 0.0320(11) 0.0278(10) 0.0037(8) -0.0069(9) -0.0019(9)
O67 0.0751(15) 0.0606(13) 0.0344(10) 0.0117(9) -0.0223(10) 0.0050(11)
C68 0.0288(10) 0.0292(10) 0.0264(9) -0.0004(8) 0.0057(8) -0.0031(8)
O68 0.0478(11) 0.0491(11) 0.0462(10) -0.0095(9) 0.0179(9) 0.0075(9)

loop_
_atom_type_symbol
_atom_type_description
_atom_type_scat_dispersion_real
_atom_type_scat_dispersion_imag
_atom_type_scat_source
C C 0.0033 0.0016 'International Tables Vol C Tables 4.2.6.8 and 6.1.1.4'
H H 0.0000 0.0000 'International Tables Vol C Tables 4.2.6.8 and 6.1.1.4'
O O 0.0106 0.0060 'International Tables Vol C Tables 4.2.6.8 and 6.1.1.4'
P P 0.1023 0.0942 'International Tables Vol C Tables 4.2.6.8 and 6.1.1.4'
Mn Mn 0.3368 0.7283 'International Tables Vol C Tables 4.2.6.8 and 6.1.1.4'

loop_
_geom_angle_atom_site_label_1
_geom_angle_atom_site_label_2
_geom_angle_atom_site_label_3
_geom_angle
C73_1 O71_1 C72_1 108.2(12)
C72_1 C71_1 H71A_1 109.5
C72_1 C71_1 H71B_1 109.5
H71A_1 C71_1 H71B_1 109.5
C72_1 C71_1 H71C_1 109.5
H71A_1 C71_1 H71C_1 109.5
H71B_1 C71_1 H71C_1 109.5
O71_1 C72_1 C71_1 106.2(10)
O71_1 C72_1 H72A_1 110.5
C71_1 C72_1 H72A_1 110.5
O71_1 C72_1 H72B_1 110.5
C71_1 C72_1 H72B_1 110.5
H72A_1 C72_1 H72B_1 108.7
O71_1 C73_1 C74_1 104.2(16)
O71_1 C73_1 H73A_1 110.9
C74_1 C73_1 H73A_1 110.9
O71_1 C73_1 H73B_1 110.9
C74_1 C73_1 H73B_1 110.9
H73A_1 C73_1 H73B_1 108.9
C73_1 C74_1 H74A_1 109.5
C73_1 C74_1 H74B_1 109.5
H74A_1 C74_1 H74B_1 109.5
C73_1 C74_1 H74C_1 109.5
H74A_1 C74_1 H74C_1 109.5
H74B_1 C74_1 H74C_1 109.5
C1 P1 C11 109.65(9)
C1 P1 C21 111.89(9)
C11 P1 C21 107.75(9)
C1 P1 P3 102.07(6)
C11 P1 P3 112.04(6)
C21 P1 P3 113.39(7)
C5 P2 C31 109.83(8)
C5 P2 C41 113.13(9)
C31 P2 C41 106.75(9)
C5 P2 P3 102.35(6)
C31 P2 P3 112.05(6)
C41 P2 P3 112.81(6)
P1 P3 P2 88.88(2)
P1 P3 Mn2 126.12(2)
P2 P3 Mn2 129.18(2)
P1 P3 Mn1 120.38(2)
P2 P3 Mn1 118.99(2)
Mn2 P3 Mn1 77.283(18)
C2 C1 C5 107.59(16)
C2 C1 P1 132.48(14)
C5 C1 P1 119.73(13)
C3 C2 C1 108.33(16)
C3 C2 H2 125.8
C1 C2 H2 125.8
C2 C3 C4 108.15(16)
C2 C3 C51 126.63(16)
C4 C3 C51 125.22(17)
C5 C4 C3 108.34(16)
C5 C4 H4 125.8
C3 C4 H4 125.8
C4 C5 C1 107.59(15)
C4 C5 P2 133.26(14)
C1 C5 P2 119.07(13)
C16 C11 C12 120.5(2)
C16 C11 P1 121.64(16)
C12 C11 P1 117.88(15)
C13 C12 C11 119.5(2)
C13 C12 H12 120.3
C11 C12 H12 120.3
C12 C13 C14 119.7(3)
C12 C13 H13 120.1
C14 C13 H13 120.1
C15 C14 C13 120.8(2)
C15 C14 H14 119.6
C13 C14 H14 119.6
C14 C15 C16 120.3(3)
C14 C15 H15 119.9
C16 C15 H15 119.9
C15 C16 C11 119.2(2)
C15 C16 H16 120.4
C11 C16 H16 120.4
C26 C21 C22 119.4(2)
C26 C21 P1 117.61(18)
C22 C21 P1 122.72(15)
C21 C22 C23 119.5(2)
C21 C22 H22 120.2
C23 C22 H22 120.2
C24 C23 C22 120.5(3)
C24 C23 H23 119.7
C22 C23 H23 119.7
C25 C24 C23 119.8(2)
C25 C24 H24 120.1
C23 C24 H24 120.1
C24 C25 C26 120.5(3)
C24 C25 H25 119.7
C26 C25 H25 119.7
C21 C26 C25 120.1(3)
C21 C26 H26 119.9
C25 C26 H26 119.9
C36 C31 C32 120.38(17)
C36 C31 P2 121.16(15)
C32 C31 P2 118.46(13)
C33 C32 C31 119.56(18)
C33 C32 H32 120.2
C31 C32 H32 120.2
C34 C33 C32 120.0(2)
C34 C33 H33 120.0
C32 C33 H33 120.0
C35 C34 C33 120.28(19)
C35 C34 H34 119.9
C33 C34 H34 119.9
C34 C35 C36 120.5(2)
C34 C35 H35 119.8
C36 C35 H35 119.8
C31 C36 C35 119.3(2)
C31 C36 H36 120.4
C35 C36 H36 120.4
C42 C41 C46 118.5(2)
C42 C41 P2 122.17(16)
C46 C41 P2 119.20(16)
C41 C42 C43 120.3(2)
C41 C42 H42 119.8
C43 C42 H42 119.8
C44 C43 C42 119.9(3)
C44 C43 H43 120.0
C42 C43 H43 120.0
C45 C44 C43 119.8(2)
C45 C44 H44 120.1
C43 C44 H44 120.1
C44 C45 C46 120.8(2)
C44 C45 H45 119.6
C46 C45 H45 119.6
C41 C46 C45 120.4(2)
C41 C46 H46 119.8
C45 C46 H46 119.8
C3 C51 C54 110.40(18)
C3 C51 C52 109.65(17)
C54 C51 C52 108.6(2)
C3 C51 C53 110.58(19)
C54 C51 C53 109.7(3)
C52 C51 C53 107.9(2)
C51 C52 H52A 109.5
C51 C52 H52B 109.5
H52A C52 H52B 109.5
C51 C52 H52C 109.5
H52A C52 H52C 109.5
H52B C52 H52C 109.5
C51 C53 H53A 109.5
C51 C53 H53B 109.5
H53A C53 H53B 109.5
C51 C53 H53C 109.5
H53A C53 H53C 109.5
H53B C53 H53C 109.5
C51 C54 H54A 109.5
C51 C54 H54B 109.5
H54A C54 H54B 109.5
C51 C54 H54C 109.5
H54A C54 H54C 109.5
H54B C54 H54C 109.5
C63 Mn1 C61 101.89(10)
C63 Mn1 C64 92.82(9)
C61 Mn1 C64 83.78(10)
C63 Mn1 C62 90.74(10)
C61 Mn1 C62 85.20(10)
C64 Mn1 C62 168.90(9)
C63 Mn1 P3 108.11(7)
C61 Mn1 P3 149.95(8)
C64 Mn1 P3 92.77(6)
C62 Mn1 P3 96.11(6)
C63 Mn1 Mn2 159.26(7)
C61 Mn1 Mn2 98.80(8)
C64 Mn1 Mn2 88.00(6)
C62 Mn1 Mn2 92.38(7)
P3 Mn1 Mn2 51.174(14)
C67 Mn2 C65 102.69(11)
C67 Mn2 C68 88.98(11)
C65 Mn2 C68 88.07(10)
C67 Mn2 C66 87.73(11)
C65 Mn2 C66 90.95(10)
C68 Mn2 C66 176.27(10)
C67 Mn2 P3 117.91(8)
C65 Mn2 P3 139.33(8)
C68 Mn2 P3 90.24(7)
C66 Mn2 P3 92.85(7)
C67 Mn2 Mn1 169.45(8)
C65 Mn2 Mn1 87.85(7)
C68 Mn2 Mn1 91.01(7)
C66 Mn2 Mn1 92.55(7)
P3 Mn2 Mn1 51.543(14)
O61 C61 Mn1 178.7(2)
O62 C62 Mn1 171.37(19)
O63 C63 Mn1 179.4(2)
O64 C64 Mn1 172.67(18)
O65 C65 Mn2 177.7(2)
O66 C66 Mn2 175.5(2)
O67 C67 Mn2 178.4(3)
O68 C68 Mn2 176.6(2)

loop_
_geom_bond_atom_site_label_1
_geom_bond_atom_site_label_2
_geom_bond_distance
O71_1 C73_1 1.431(15)
O71_1 C72_1 1.431(16)
C71_1 C72_1 1.48(2)
C71_1 H71A_1 0.9800
C71_1 H71B_1 0.9800
C71_1 H71C_1 0.9800
C72_1 H72A_1 0.9900
C72_1 H72B_1 0.9900
C73_1 C74_1 1.50(2)
C73_1 H73A_1 0.9900
C73_1 H73B_1 0.9900
C74_1 H74A_1 0.9800
C74_1 H74B_1 0.9800
C74_1 H74C_1 0.9800
P1 C1 1.7361(18)
P1 C11 1.7926(19)
P1 C21 1.8107(19)
P1 P3 2.2322(6)
P2 C5 1.7375(17)
P2 C31 1.7992(17)
P2 C41 1.8102(19)
P2 P3 2.2410(6)
P3 Mn2 2.2604(5)
P3 Mn1 2.2720(5)
C1 C2 1.405(2)
C1 C5 1.427(2)
C2 C3 1.404(3)
C2 H2 0.9500
C3 C4 1.406(2)
C3 C51 1.516(3)
C4 C5 1.404(2)
C4 H4 0.9500
C11 C16 1.392(3)
C11 C12 1.394(3)
C12 C13 1.387(3)
C12 H12 0.9500
C13 C14 1.389(4)
C13 H13 0.9500
C14 C15 1.370(5)
C14 H14 0.9500
C15 C16 1.391(3)
C15 H15 0.9500
C16 H16 0.9500
C21 C26 1.383(3)
C21 C22 1.389(3)
C22 C23 1.399(3)
C22 H22 0.9500
C23 C24 1.377(4)
C23 H23 0.9500
C24 C25 1.365(5)
C24 H24 0.9500
C25 C26 1.395(4)
C25 H25 0.9500
C26 H26 0.9500
C31 C36 1.389(3)
C31 C32 1.398(3)
C32 C33 1.392(3)
C32 H32 0.9500
C33 C34 1.384(3)
C33 H33 0.9500
C34 C35 1.383(4)
C34 H34 0.9500
C35 C36 1.392(3)
C35 H35 0.9500
C36 H36 0.9500
C41 C42 1.382(3)
C41 C46 1.384(3)
C42 C43 1.395(4)
C42 H42 0.9500
C43 C44 1.378(4)
C43 H43 0.9500
C44 C45 1.351(4)
C44 H44 0.9500
C45 C46 1.388(3)
C45 H45 0.9500
C46 H46 0.9500
C51 C54 1.518(3)
C51 C52 1.521(3)
C51 C53 1.525(4)
C52 H52A 0.9800
C52 H52B 0.9800
C52 H52C 0.9800
C53 H53A 0.9800
C53 H53B 0.9800
C53 H53C 0.9800
C54 H54A 0.9800
C54 H54B 0.9800
C54 H54C 0.9800
Mn1 C63 1.807(2)
Mn1 C61 1.815(2)
Mn1 C64 1.842(2)
Mn1 C62 1.853(2)
Mn1 Mn2 2.8302(4)
Mn2 C67 1.794(2)
Mn2 C65 1.821(2)
Mn2 C68 1.844(2)
Mn2 C66 1.847(2)
C61 O61 1.142(3)
C62 O62 1.139(3)
C63 O63 1.144(3)
C64 O64 1.145(2)
C65 O65 1.147(3)
C66 O66 1.143(3)
C67 O67 1.150(3)
C68 O68 1.141(3)

loop_
_geom_torsion_atom_site_label_1
_geom_torsion_atom_site_label_2
_geom_torsion_atom_site_label_3
_geom_torsion_atom_site_label_4
_geom_torsion
C73_1 O71_1 C72_1 C71_1 177.2(12)
C72_1 O71_1 C73_1 C74_1 172(3)
C11 P1 C1 C2 -46.3(2)
C21 P1 C1 C2 73.2(2)
P3 P1 C1 C2 -165.28(18)
C11 P1 C1 C5 139.54(15)
C21 P1 C1 C5 -100.97(16)
P3 P1 C1 C5 20.60(16)
C5 C1 C2 C3 0.3(2)
P1 C1 C2 C3 -174.32(15)
C1 C2 C3 C4 -0.4(2)
C1 C2 C3 C51 179.84(18)
C2 C3 C4 C5 0.3(2)
C51 C3 C4 C5 -179.94(17)
C3 C4 C5 C1 -0.1(2)
C3 C4 C5 P2 176.60(15)
C2 C1 C5 C4 -0.2(2)
P1 C1 C5 C4 175.29(13)
C2 C1 C5 P2 -177.38(14)
P1 C1 C5 P2 -1.9(2)
C31 P2 C5 C4 46.7(2)
C41 P2 C5 C4 -72.5(2)
P3 P2 C5 C4 165.84(18)
C31 P2 C5 C1 -136.98(15)
C41 P2 C5 C1 103.87(16)
P3 P2 C5 C1 -17.80(16)
C1 P1 C11 C16 145.62(17)
C21 P1 C11 C16 23.6(2)
P3 P1 C11 C16 -101.79(17)
C1 P1 C11 C12 -35.02(18)
C21 P1 C11 C12 -157.03(16)
P3 P1 C11 C12 77.57(16)
C16 C11 C12 C13 -0.2(3)
P1 C11 C12 C13 -179.54(18)
C11 C12 C13 C14 -0.1(4)
C12 C13 C14 C15 0.7(4)
C13 C14 C15 C16 -1.0(4)
C14 C15 C16 C11 0.7(4)
C12 C11 C16 C15 -0.1(3)
P1 C11 C16 C15 179.21(19)
C1 P1 C21 C26 -62.9(2)
C11 P1 C21 C26 57.8(2)
P3 P1 C21 C26 -177.7(2)
C1 P1 C21 C22 111.67(19)
C11 P1 C21 C22 -127.72(19)
P3 P1 C21 C22 -3.1(2)
C26 C21 C22 C23 0.0(4)
P1 C21 C22 C23 -174.5(2)
C21 C22 C23 C24 0.9(4)
C22 C23 C24 C25 -1.0(5)
C23 C24 C25 C26 0.2(5)
C22 C21 C26 C25 -0.7(5)
P1 C21 C26 C25 174.0(3)
C24 C25 C26 C21 0.6(6)
C5 P2 C31 C36 -141.27(16)
C41 P2 C31 C36 -18.28(19)
P3 P2 C31 C36 105.69(16)
C5 P2 C31 C32 39.32(17)
C41 P2 C31 C32 162.31(15)
P3 P2 C31 C32 -73.72(15)
C36 C31 C32 C33 -0.7(3)
P2 C31 C32 C33 178.76(15)
C31 C32 C33 C34 1.1(3)
C32 C33 C34 C35 -0.5(3)
C33 C34 C35 C36 -0.6(4)
C32 C31 C36 C35 -0.4(3)
P2 C31 C36 C35 -179.79(17)
C34 C35 C36 C31 1.0(4)
C5 P2 C41 C42 -132.6(2)
C31 P2 C41 C42 106.5(2)
P3 P2 C41 C42 -17.0(2)
C5 P2 C41 C46 51.6(2)
C31 P2 C41 C46 -69.3(2)
P3 P2 C41 C46 167.23(17)
C46 C41 C42 C43 -0.8(4)
P2 C41 C42 C43 -176.5(3)
C41 C42 C43 C44 -3.5(5)
C42 C43 C44 C45 5.5(5)
C43 C44 C45 C46 -3.3(5)
C42 C41 C46 C45 3.0(4)
P2 C41 C46 C45 178.9(2)
C44 C45 C46 C41 -1.0(4)
C2 C3 C51 C54 120.3(3)
C4 C3 C51 C54 -59.5(3)
C2 C3 C51 C52 -120.1(2)
C4 C3 C51 C52 60.1(3)
C2 C3 C51 C53 -1.3(3)
C4 C3 C51 C53 179.0(3)
